data_4349843
loop_
_publ_author_name
'Wang, Wen-Min'
'Kang, Xiao-Min'
'Shen, Hai-Yun'
'Wu, Zhi-Lei'
'Gao, Hong-Ling'
'Cui, Jian-Zhong'

_publ_section_title
;
 Modulating single-molecule magnet behavior towards multiple magnetic
 relaxation processes through structural variation in Dy4 clusters
;
_journal_issue 8
_journal_name_full 'Inorganic Chemistry Frontiers'
_journal_page_first 1876
_journal_paper_doi 10.1039/C8QI00214B
_journal_volume 5
_journal_year 2018
_chemical_formula_moiety 'C116 H180 Dy4 N8 O24, 2(C O)'
_chemical_formula_sum 'C118 H180 Dy4 N8 O26'
_chemical_formula_weight 2776.69
_space_group_crystal_system triclinic
_space_group_IT_number 2
_space_group_name_Hall '-P 1'
_space_group_name_H-M_alt 'P -1'
_atom_sites_solution_hydrogens mixed
_atom_sites_solution_primary iterative
_audit_creation_date 2018-02-21
_audit_creation_method
;
Olex2 1.2
(compiled 2017.08.10 svn.r3458 for OlexSys, GUI svn.r5381)
;
_audit_update_record
;
2018-02-21 deposited with the CCDC.
2018-05-03 downloaded from the CCDC.
;
_cell_angle_alpha 77.6670(10)
_cell_angle_beta 77.7820(10)
_cell_angle_gamma 68.5510(10)
_cell_formula_units_Z 1
_cell_length_a 12.2174(4)
_cell_length_b 15.9283(6)
_cell_length_c 19.3779(7)
_cell_measurement_reflns_used 16524
_cell_measurement_temperature 293(2)
_cell_measurement_theta_max 27.1
_cell_measurement_theta_min 3.1
_cell_volume 3391.7(2)
_computing_molecular_graphics 'Olex2 (Dolomanov et al., 2009)'
_computing_publication_material 'Olex2 (Dolomanov et al., 2009)'
_computing_structure_refinement 'XL (Sheldrick, 2008)'
_computing_structure_solution
;
Superflip (Palatinus & Chapuis, 2007;Palatinus & van der Lee, 2008;
Palatinus et al., 2012)
;
_diffrn_ambient_temperature 293(2)
_diffrn_measured_fraction_theta_full 0.998
_diffrn_measured_fraction_theta_max 0.998
_diffrn_measurement_device_type 'CCD area detector'
_diffrn_measurement_method 'phi and omega scans'
_diffrn_radiation_monochromator graphite
_diffrn_radiation_type MoK\a
_diffrn_radiation_wavelength 0.71073
_diffrn_reflns_av_R_equivalents 0.0417
_diffrn_reflns_av_unetI/netI 0.0269
_diffrn_reflns_Laue_measured_fraction_full 0.998
_diffrn_reflns_Laue_measured_fraction_max 0.998
_diffrn_reflns_limit_h_max 14
_diffrn_reflns_limit_h_min -14
_diffrn_reflns_limit_k_max 18
_diffrn_reflns_limit_k_min -18
_diffrn_reflns_limit_l_max 23
_diffrn_reflns_limit_l_min -23
_diffrn_reflns_number 75493
_diffrn_reflns_point_group_measured_fraction_full 0.998
_diffrn_reflns_point_group_measured_fraction_max 0.998
_diffrn_reflns_theta_full 25.008
_diffrn_reflns_theta_max 25.008
_diffrn_reflns_theta_min 3.028
_exptl_absorpt_coefficient_mu 2.243
_exptl_absorpt_correction_T_max 0.8723
_exptl_absorpt_correction_T_min 0.6722
_exptl_absorpt_correction_type multi-scan
_exptl_crystal_colour colorless
_exptl_crystal_density_diffrn 1.359
_exptl_crystal_description block
_exptl_crystal_F_000 1416
_exptl_crystal_size_max 0.32
_exptl_crystal_size_mid 0.25
_exptl_crystal_size_min 0.12
_refine_diff_density_max 2.116
_refine_diff_density_min -0.889
_refine_diff_density_rms 0.116
_refine_ls_extinction_method none
_refine_ls_goodness_of_fit_ref 1.080
_refine_ls_hydrogen_treatment mixed
_refine_ls_matrix_type full
_refine_ls_number_parameters 733
_refine_ls_number_reflns 11939
_refine_ls_number_restraints 148
_refine_ls_restrained_S_all 1.117
_refine_ls_R_factor_all 0.0721
_refine_ls_R_factor_gt 0.0527
_refine_ls_shift/su_max 0.001
_refine_ls_shift/su_mean 0.000
_refine_ls_structure_factor_coef Fsqd
_refine_ls_weighting_details 'w=1/[\s^2^(Fo^2^)+(0.0468P)^2^+21.3952P] where P=(Fo^2^+2Fc^2^)/3'
_refine_ls_weighting_scheme calc
_refine_ls_wR_factor_gt 0.1226
_refine_ls_wR_factor_ref 0.1393
_reflns_Friedel_coverage 0.000
_reflns_number_gt 9398
_reflns_number_total 11939
_reflns_threshold_expression 'I > 2\s(I)'
_cod_data_source_file c8qi00214b2.cif
_cod_data_source_block 111
_cod_database_code 4349843
_shelx_shelxl_version_number 2016/6
_shelx_space_group_comment
;
The symmetry employed for this shelxl refinement is uniquely defined
by the following loop, which should always be used as a source of
symmetry information in preference to the above space-group names.
They are only intended as comments.
;
_shelx_estimated_absorpt_t_max 0.775
_shelx_estimated_absorpt_t_min 0.534
_olex2_refinement_description
;
1. Fixed Uiso
 At 1.2 times of:
  All C(H) groups
 At 1.5 times of:
  All C(H,H,H) groups, All O(H) groups
2. Restrained distances
 O12-H12
 0.85 with sigma of 0.01
 C58-H12
 1.853504 with sigma of 0.02
3. Rigid bond restraints
 C58, O12
 with sigma for 1-2 distances of 0.01 and sigma for 1-3 distances of 0.02
 C55, C54
 with sigma for 1-2 distances of 0.001 and sigma for 1-3 distances of 0.002
 C28, C27, C26, C25
 with sigma for 1-2 distances of 0.001 and sigma for 1-3 distances of 0.002
 C26, C28, C25, C27
 with sigma for 1-2 distances of 0.01 and sigma for 1-3 distances of 0.02
 C32, C33, C35, C34
 with sigma for 1-2 distances of 0.001 and sigma for 1-3 distances of 0.002
4. Uiso/Uaniso restraints and constraints
Uanis(C58) \\sim Ueq, Uanis(O12) \\sim Ueq: with sigma of 0.01 and sigma for
terminal atoms of 0.02
Uanis(C55) \\sim Ueq, Uanis(C56) \\sim Ueq, Uanis(C57) \\sim Ueq, Uanis(C15)
\\sim Ueq, Uanis(C14) \\sim Ueq, Uanis(C26) \\sim Ueq, Uanis(C25) \\sim Ueq,
Uanis(C27) \\sim Ueq, Uanis(C22) \\sim Ueq, Uanis(C23) \\sim Ueq, Uanis(C47)
\\sim Ueq, Uanis(C49) \\sim Ueq, Uanis(C37) \\sim Ueq, Uanis(C36) \\sim Ueq:
with sigma of 0.01 and sigma for terminal atoms of 0.02
Uanis(C34) \\sim Ueq, Uanis(C33) \\sim Ueq, Uanis(C35) \\sim Ueq: with sigma of
0.01 and sigma for terminal atoms of 0.02
Uanis(O0AA) \\sim Ueq, Uanis(C0AA) \\sim Ueq: with sigma of 0.01 and sigma for
terminal atoms of 0.02
Uanis(C54) \\sim Ueq: with sigma of 0.01 and sigma for terminal atoms of 0.02
5.a Aromatic/amide H refined with riding coordinates:
 C52(H52), C8(H8), C10(H10), C9(H9), C4(H4), C3(H3A), C2(H2), C19(H19),
 C41(H41), C30(H30)
5.b Idealised Me refined as rotating group:
 C46(H46A,H46B,H46C), C16(H16A,H16B,H16C), C34(H34A,H34B,H34C), C37(H37A,H37B,
 H37C), C49(H49A,H49B,H49C), C24(H24A,H24B,H24C), C35(H35A,H35B,H35C), C48(H48A,
 H48B,H48C), C44(H44A,H44B,H44C), C22(H22A,H22B,H22C), C36(H36A,H36B,H36C),
 C23(H23A,H23B,H23C), C14(H14A,H14B,H14C), C26(H26A,H26B,H26C), C38(H38A,H38B,
 H38C), C27(H27A,H27B,H27C), C25(H25A,H25B,H25C), C55(H55A,H55B,H55C), C13(H13A,
 H13B,H13C), C33(H33A,H33B,H33C), C57(H57A,H57B,H57C), C45(H45A,H45B,H45C),
 C56(H56A,H56B,H56C), C15(H15A,H15B,H15C), C47(H47A,H47B,H47C), C58(H58A,H58B,
 H58C)
5.c Idealised tetrahedral OH refined as rotating group:
 O3(H3)
;
_olex2_submission_special_instructions 'No special instructions were received'

loop_
_space_group_symop_operation_xyz
'x, y, z'
'-x, -y, -z'

loop_
_atom_site_label
_atom_site_type_symbol
_atom_site_fract_x
_atom_site_fract_y
_atom_site_fract_z
_atom_site_U_iso_or_equiv
_atom_site_adp_type
_atom_site_occupancy
_atom_site_site_symmetry_order
_atom_site_calc_flag
_atom_site_refinement_flags_posn
_atom_site_refinement_flags_adp
Dy1 Dy 0.77831(3) 0.29588(2) 0.30617(2) 0.04312(11) Uani 1 1 d . .
Dy2 Dy 0.93654(3) 0.03412(3) 0.09401(2) 0.05233(13) Uani 1 1 d . .
O4 O 1.0508(5) -0.1140(4) 0.1278(4) 0.0768(18) Uani 1 1 d . .
O2 O 1.0228(5) 0.0543(4) 0.1823(3) 0.0617(15) Uani 1 1 d . .
O11 O 0.9159(5) 0.3608(4) 0.2377(3) 0.0667(16) Uani 1 1 d . .
O7 O 0.5949(4) 0.2770(4) 0.3196(3) 0.0532(13) Uani 1 1 d . .
O3 O 1.0522(5) 0.1897(5) 0.3610(3) 0.0713(17) Uani 1 1 d . .
H3 H 1.014902 0.235506 0.379735 0.107 Uiso 1 1 calc GR .
O9 O 0.6611(5) 0.4351(4) 0.3405(3) 0.0668(16) Uani 1 1 d . .
O5 O 0.8163(5) -0.0392(4) 0.1708(3) 0.0632(14) Uani 1 1 d . .
O1 O 0.8907(5) -0.0025(4) -0.0058(3) 0.0627(15) Uani 1 1 d . .
O8 O 0.8619(4) 0.3226(4) 0.3972(3) 0.0552(13) Uani 1 1 d . .
O10 O 0.7066(5) 0.3772(4) 0.1997(3) 0.0560(13) Uani 1 1 d . .
O6 O 0.7696(5) 0.1794(4) 0.3996(3) 0.0607(14) Uani 1 1 d . .
N2 N 0.8095(5) 0.1530(4) 0.1732(3) 0.0437(13) Uani 1 1 d . .
N1 N 0.7297(6) 0.1195(5) 0.0710(3) 0.0569(17) Uani 1 1 d . .
N4 N 0.9877(5) 0.1823(4) 0.3133(3) 0.0492(15) Uani 1 1 d . .
N3 N 0.8588(5) 0.1698(4) 0.2253(3) 0.0459(14) Uani 1 1 d . .
C11 C 0.9717(6) 0.1138(5) 0.2234(4) 0.0503(18) Uani 1 1 d . .
C52 C 0.8244(11) 0.4645(10) 0.1464(7) 0.122(5) Uani 1 1 d . .
H52 H 0.830531 0.513137 0.111178 0.146 Uiso 1 1 calc R .
C28 C 0.7286(12) 0.0795(10) 0.5063(8) 0.118(4) Uani 1 1 d . U
C17 C 1.1643(11) -0.2492(9) 0.1952(8) 0.114(4) Uani 1 1 d . .
C46 C 0.4477(11) 0.5718(9) 0.3645(10) 0.147(7) Uani 1 1 d . .
H46A H 0.407281 0.557392 0.411288 0.221 Uiso 1 1 calc GR .
H46B H 0.464576 0.523397 0.337500 0.221 Uiso 1 1 calc GR .
H46C H 0.398077 0.627664 0.340654 0.221 Uiso 1 1 calc GR .
C21 C 0.7238(13) -0.1027(9) 0.2793(9) 0.133(6) Uani 1 1 d . .
C16 C 1.1543(12) -0.3262(8) 0.2513(8) 0.129(5) Uani 1 1 d . .
H16A H 1.099721 -0.350818 0.240808 0.194 Uiso 1 1 calc GR .
H16B H 1.125642 -0.305026 0.296713 0.194 Uiso 1 1 calc GR .
H16C H 1.230917 -0.372710 0.252724 0.194 Uiso 1 1 calc GR .
C34 C 0.3461(10) 0.3593(9) 0.3576(10) 0.145(5) Uani 1 1 d . U
H34A H 0.358507 0.391296 0.310240 0.217 Uiso 1 1 calc GR .
H34B H 0.378400 0.379282 0.389575 0.217 Uiso 1 1 calc GR .
H34C H 0.262439 0.371707 0.373059 0.217 Uiso 1 1 calc GR .
C54 C 1.0393(15) 0.4394(13) 0.1690(10) 0.140(5) Uani 1 1 d . U
C37 C 0.9281(16) 0.2741(11) 0.5342(8) 0.158(7) Uani 1 1 d . U
H37A H 0.970389 0.229490 0.502903 0.237 Uiso 1 1 calc GR .
H37B H 0.850882 0.269320 0.552843 0.237 Uiso 1 1 calc GR .
H37C H 0.971535 0.263384 0.572895 0.237 Uiso 1 1 calc GR .
C49 C 0.6176(15) 0.5861(11) 0.0791(10) 0.168(7) Uani 1 1 d . U
H49A H 0.691357 0.591044 0.052432 0.253 Uiso 1 1 calc GR .
H49B H 0.596067 0.617942 0.119432 0.253 Uiso 1 1 calc GR .
H49C H 0.556546 0.612496 0.049103 0.253 Uiso 1 1 calc GR .
C24 C 0.7413(15) -0.1773(11) 0.3399(9) 0.172(8) Uani 1 1 d . .
H24A H 0.798375 -0.174589 0.365935 0.258 Uiso 1 1 calc GR .
H24B H 0.769883 -0.234736 0.322551 0.258 Uiso 1 1 calc GR .
H24C H 0.667089 -0.171136 0.370881 0.258 Uiso 1 1 calc GR .
C35 C 0.3967(14) 0.2420(15) 0.2907(10) 0.186(6) Uani 1 1 d . U
H35A H 0.314885 0.262021 0.283906 0.279 Uiso 1 1 calc GR .
H35B H 0.430901 0.177185 0.291221 0.279 Uiso 1 1 calc GR .
H35C H 0.439439 0.272038 0.252297 0.279 Uiso 1 1 calc GR .
C48 C 0.6668(15) 0.4393(16) 0.0425(9) 0.203(11) Uani 1 1 d . .
H48A H 0.608683 0.466687 0.010504 0.304 Uiso 1 1 calc GR .
H48B H 0.671714 0.376971 0.059371 0.304 Uiso 1 1 calc GR .
H48C H 0.742835 0.441307 0.017721 0.304 Uiso 1 1 calc GR .
C44 C 0.5454(17) 0.6387(10) 0.4297(12) 0.212(11) Uani 1 1 d . .
H44A H 0.496262 0.700471 0.416184 0.319 Uiso 1 1 calc GR .
H44B H 0.621560 0.637888 0.436197 0.319 Uiso 1 1 calc GR .
H44C H 0.508105 0.612973 0.473543 0.319 Uiso 1 1 calc GR .
C22 C 0.6759(18) -0.0070(12) 0.3049(10) 0.204(9) Uani 1 1 d . U
H22A H 0.609672 -0.004367 0.342246 0.306 Uiso 1 1 calc GR .
H22B H 0.650974 0.039898 0.265510 0.306 Uiso 1 1 calc GR .
H22C H 0.737905 0.002034 0.322561 0.306 Uiso 1 1 calc GR .
C36 C 1.0333(13) 0.3684(14) 0.4517(10) 0.174(7) Uani 1 1 d . U
H36A H 1.085414 0.363230 0.484356 0.261 Uiso 1 1 calc GR .
H36B H 1.024794 0.423833 0.418547 0.261 Uiso 1 1 calc GR .
H36C H 1.066055 0.317230 0.426151 0.261 Uiso 1 1 calc GR .
C23 C 0.6333(18) -0.1051(17) 0.2445(12) 0.205(9) Uani 1 1 d . U
H23A H 0.668836 -0.143913 0.208406 0.308 Uiso 1 1 calc GR .
H23B H 0.591972 -0.044536 0.222906 0.308 Uiso 1 1 calc GR .
H23C H 0.578279 -0.128381 0.278939 0.308 Uiso 1 1 calc GR .
C14 C 1.2191(16) -0.2849(12) 0.1238(10) 0.200(9) Uani 1 1 d . U
H14A H 1.288825 -0.337467 0.130344 0.299 Uiso 1 1 calc GR .
H14B H 1.240346 -0.238182 0.089469 0.299 Uiso 1 1 calc GR .
H14C H 1.162346 -0.301437 0.107021 0.299 Uiso 1 1 calc GR .
C26 C 0.6334(17) 0.0537(15) 0.5554(11) 0.209(8) Uani 1 1 d . U
H26A H 0.618677 0.006956 0.538534 0.313 Uiso 1 1 calc GR .
H26B H 0.562333 0.106074 0.557965 0.313 Uiso 1 1 calc GR .
H26C H 0.656719 0.031226 0.602059 0.313 Uiso 1 1 calc GR .
C39 C 0.9143(10) 0.3701(10) 0.4924(7) 0.105(4) Uani 1 1 d . .
C38 C 0.8713(11) 0.4332(11) 0.5442(8) 0.139(6) Uani 1 1 d . .
H38A H 0.794662 0.432367 0.568889 0.209 Uiso 1 1 calc GR .
H38B H 0.864805 0.493635 0.519989 0.209 Uiso 1 1 calc GR .
H38C H 0.926000 0.415101 0.577977 0.209 Uiso 1 1 calc GR .
C27 C 0.8214(19) 0.0069(12) 0.4792(11) 0.209(7) Uani 1 1 d . U
H27A H 0.877810 -0.020621 0.512199 0.314 Uiso 1 1 calc GR .
H27B H 0.860033 0.028940 0.434220 0.314 Uiso 1 1 calc GR .
H27C H 0.790308 -0.037639 0.472491 0.314 Uiso 1 1 calc GR .
C25 C 0.788(2) 0.1198(16) 0.5476(11) 0.205(7) Uani 1 1 d . U
H25A H 0.727708 0.167333 0.571350 0.308 Uiso 1 1 calc GR .
H25B H 0.843045 0.144468 0.514890 0.308 Uiso 1 1 calc GR .
H25C H 0.828870 0.072680 0.582371 0.308 Uiso 1 1 calc GR .
C55 C 1.1363(17) 0.3475(17) 0.1517(13) 0.226(9) Uani 1 1 d . U
H55A H 1.213309 0.354163 0.142403 0.339 Uiso 1 1 calc GR .
H55B H 1.121725 0.331439 0.110283 0.339 Uiso 1 1 calc GR .
H55C H 1.133576 0.300430 0.191563 0.339 Uiso 1 1 calc GR .
C8 C 0.5325(8) 0.2193(7) 0.1017(5) 0.069(2) Uani 1 1 d . .
H8 H 0.480386 0.261966 0.130097 0.083 Uiso 1 1 calc R .
C10 C 0.7002(7) 0.1982(5) 0.1673(4) 0.0514(18) Uani 1 1 d . .
H10 H 0.653570 0.240760 0.197199 0.062 Uiso 1 1 calc R .
C9 C 0.4927(8) 0.1956(7) 0.0510(5) 0.079(3) Uani 1 1 d . .
H9 H 0.413285 0.222307 0.044552 0.094 Uiso 1 1 calc R .
C12 C 1.0422(7) 0.1216(6) 0.2740(4) 0.059(2) Uani 1 1 d . .
C29 C 0.6923(9) 0.1484(7) 0.4374(6) 0.085(3) Uani 1 1 d . .
C7 C 0.6522(7) 0.1794(6) 0.1111(4) 0.056(2) Uani 1 1 d . .
C13 C 1.1699(8) 0.0612(8) 0.2735(6) 0.103(4) Uani 1 1 d . .
H13A H 1.217351 0.080922 0.231460 0.155 Uiso 1 1 calc GR .
H13B H 1.176175 -0.000687 0.273425 0.155 Uiso 1 1 calc GR .
H13C H 1.197769 0.064638 0.315177 0.155 Uiso 1 1 calc GR .
C6 C 0.6920(7) 0.0945(6) 0.0200(4) 0.060(2) Uani 1 1 d . .
C5 C 0.5713(8) 0.1307(8) 0.0079(5) 0.073(3) Uani 1 1 d . .
C18 C 1.0472(8) -0.1725(7) 0.1830(5) 0.073(2) Uani 1 1 d . .
C43 C 0.5618(11) 0.5826(8) 0.3710(8) 0.106(4) Uani 1 1 d . .
C4 C 0.5392(9) 0.0985(10) -0.0450(6) 0.098(4) Uani 1 1 d . .
H4 H 0.461302 0.122281 -0.054695 0.117 Uiso 1 1 calc R .
C51 C 0.7246(8) 0.4408(7) 0.1547(5) 0.071(2) Uani 1 1 d . .
C32 C 0.4038(7) 0.2639(7) 0.3573(6) 0.077(2) Uani 1 1 d . U
C3 C 0.6204(10) 0.0338(10) -0.0814(6) 0.099(4) Uani 1 1 d . .
H3A H 0.597537 0.012161 -0.114985 0.119 Uiso 1 1 calc R .
C2 C 0.7401(9) -0.0019(9) -0.0692(5) 0.087(3) Uani 1 1 d . .
H2 H 0.794381 -0.046489 -0.095138 0.105 Uiso 1 1 calc R .
C40 C 0.8318(7) 0.3834(7) 0.4377(5) 0.070(2) Uani 1 1 d . .
C1 C 0.7784(8) 0.0277(7) -0.0201(4) 0.068(2) Uani 1 1 d . .
C33 C 0.3373(13) 0.2093(13) 0.4109(11) 0.188(6) Uani 1 1 d . U
H33A H 0.329157 0.224223 0.457581 0.283 Uiso 1 1 calc GR .
H33B H 0.380539 0.145382 0.410904 0.283 Uiso 1 1 calc GR .
H33C H 0.259971 0.223418 0.398336 0.283 Uiso 1 1 calc GR .
C50 C 0.6313(10) 0.4901(8) 0.1039(6) 0.093(4) Uani 1 1 d . .
C57 C 1.0543(19) 0.4670(14) 0.2319(13) 0.203(9) Uani 1 1 d . U
H57A H 1.051473 0.420353 0.272122 0.305 Uiso 1 1 calc GR .
H57B H 0.991650 0.522905 0.241072 0.305 Uiso 1 1 calc GR .
H57C H 1.129667 0.476111 0.224146 0.305 Uiso 1 1 calc GR .
C20 C 0.8333(9) -0.1020(6) 0.2227(6) 0.075(3) Uani 1 1 d . .
C31 C 0.5347(7) 0.2378(6) 0.3652(4) 0.057(2) Uani 1 1 d . .
C45 C 0.6054(18) 0.6307(10) 0.2971(11) 0.189(9) Uani 1 1 d . .
H45A H 0.605135 0.599252 0.260108 0.283 Uiso 1 1 calc GR .
H45B H 0.684694 0.629761 0.296434 0.283 Uiso 1 1 calc GR .
H45C H 0.553378 0.692771 0.289271 0.283 Uiso 1 1 calc GR .
C19 C 0.9436(9) -0.1678(7) 0.2320(6) 0.082(3) Uani 1 1 d . .
H19 H 0.948783 -0.211004 0.273032 0.098 Uiso 1 1 calc R .
C56 C 1.0370(18) 0.5180(15) 0.1081(12) 0.224(10) Uani 1 1 d . U
H56A H 1.113585 0.525518 0.096892 0.336 Uiso 1 1 calc GR .
H56B H 0.977938 0.573080 0.122214 0.336 Uiso 1 1 calc GR .
H56C H 1.018112 0.504863 0.066850 0.336 Uiso 1 1 calc GR .
C15 C 1.2438(16) -0.2085(15) 0.2112(13) 0.205(9) Uani 1 1 d . U
H15A H 1.211927 -0.185017 0.255647 0.307 Uiso 1 1 calc GR .
H15B H 1.251041 -0.159723 0.173718 0.307 Uiso 1 1 calc GR .
H15C H 1.320734 -0.254029 0.214871 0.307 Uiso 1 1 calc GR .
C41 C 0.7361(8) 0.4645(7) 0.4310(6) 0.082(3) Uani 1 1 d . .
H41 H 0.722983 0.506090 0.461537 0.098 Uiso 1 1 calc R .
C30 C 0.5756(9) 0.1747(8) 0.4240(6) 0.092(4) Uani 1 1 d . .
H30 H 0.523339 0.149103 0.455458 0.110 Uiso 1 1 calc R .
C42 C 0.6578(8) 0.4872(6) 0.3804(6) 0.072(3) Uani 1 1 d . .
C47 C 0.5133(10) 0.4821(10) 0.1392(8) 0.131(5) Uani 1 1 d . U
H47A H 0.486881 0.511659 0.180973 0.196 Uiso 1 1 calc GR .
H47B H 0.521008 0.418798 0.152789 0.196 Uiso 1 1 calc GR .
H47C H 0.456505 0.510600 0.106580 0.196 Uiso 1 1 calc GR .
C53 C 0.9173(9) 0.4213(8) 0.1867(6) 0.099(4) Uani 1 1 d . .
C58 C 0.956(2) 0.2604(13) 0.0563(11) 0.196(8) Uani 1 1 d D U
H58A H 0.976932 0.301040 0.015614 0.294 Uiso 1 1 calc GR .
H58B H 1.009658 0.246545 0.090209 0.294 Uiso 1 1 calc GR .
H58C H 0.876264 0.288865 0.078025 0.294 Uiso 1 1 calc GR .
O12 O 0.9649(8) 0.1791(5) 0.0342(4) 0.106(3) Uani 1 1 d D U
H12 H 0.986(13) 0.186(5) -0.0110(13) 0.159 Uiso 1 1 d DR .
O0AA O 1.1269(18) 0.1959(11) -0.0797(8) 0.226(7) Uani 1 1 d . U
C0AA C 1.211(3) 0.240(2) -0.0981(18) 0.263(13) Uani 1 1 d . U

loop_
_atom_site_aniso_label
_atom_site_aniso_U_11
_atom_site_aniso_U_22
_atom_site_aniso_U_33
_atom_site_aniso_U_23
_atom_site_aniso_U_13
_atom_site_aniso_U_12
Dy1 0.03659(18) 0.0480(2) 0.03826(19) -0.00426(14) -0.00977(13) -0.00556(14)
Dy2 0.0493(2) 0.0652(3) 0.03634(19) -0.01536(17) -0.00589(15) -0.00801(18)
O4 0.064(4) 0.060(4) 0.080(4) -0.012(3) 0.005(3) 0.002(3)
O2 0.050(3) 0.072(4) 0.045(3) -0.018(3) -0.017(2) 0.011(3)
O11 0.048(3) 0.078(4) 0.062(3) 0.022(3) -0.016(3) -0.021(3)
O7 0.031(2) 0.072(4) 0.048(3) -0.004(3) -0.009(2) -0.008(2)
O3 0.054(3) 0.089(5) 0.067(4) -0.029(3) -0.031(3) 0.004(3)
O9 0.063(4) 0.054(3) 0.074(4) -0.018(3) -0.025(3) 0.004(3)
O5 0.057(3) 0.063(4) 0.060(3) -0.010(3) 0.001(3) -0.014(3)
O1 0.058(3) 0.094(4) 0.044(3) -0.026(3) -0.001(2) -0.029(3)
O8 0.045(3) 0.060(3) 0.064(3) -0.023(3) -0.017(2) -0.009(2)
O10 0.058(3) 0.057(3) 0.049(3) 0.007(3) -0.024(2) -0.014(3)
O6 0.049(3) 0.069(4) 0.058(3) 0.020(3) -0.020(3) -0.022(3)
N2 0.042(3) 0.048(3) 0.030(3) 0.000(2) -0.008(2) -0.005(3)
N1 0.049(4) 0.079(5) 0.038(3) -0.014(3) -0.013(3) -0.010(3)
N4 0.040(3) 0.059(4) 0.041(3) -0.008(3) -0.014(3) -0.004(3)
N3 0.044(3) 0.053(4) 0.031(3) -0.008(3) -0.012(2) -0.001(3)
C11 0.044(4) 0.055(4) 0.039(4) -0.012(3) -0.011(3) 0.004(3)
C52 0.107(9) 0.148(11) 0.110(9) 0.085(9) -0.058(8) -0.076(9)
C28 0.104(8) 0.112(9) 0.116(10) 0.042(6) -0.030(6) -0.036(5)
C17 0.081(8) 0.093(9) 0.123(11) 0.018(8) -0.018(7) 0.005(7)
C46 0.073(8) 0.093(9) 0.25(2) -0.042(11) -0.039(10) 0.016(7)
C21 0.094(9) 0.085(9) 0.160(14) 0.026(9) 0.036(9) -0.016(7)
C16 0.115(10) 0.088(9) 0.138(12) 0.024(8) -0.032(9) 0.005(8)
C34 0.060(6) 0.102(5) 0.265(14) -0.030(7) -0.046(8) -0.006(5)
C54 0.136(8) 0.153(8) 0.138(9) 0.037(7) -0.032(7) -0.082(6)
C37 0.198(14) 0.137(11) 0.132(11) -0.060(9) -0.093(10) 0.013(10)
C49 0.153(12) 0.143(12) 0.199(14) 0.063(11) -0.102(11) -0.045(10)
C24 0.152(14) 0.122(12) 0.160(15) 0.039(11) 0.060(12) -0.030(10)
C35 0.106(9) 0.304(15) 0.176(8) -0.115(9) -0.057(8) -0.037(10)
C48 0.139(14) 0.32(3) 0.109(12) -0.025(15) -0.085(11) 0.008(16)
C44 0.212(19) 0.111(12) 0.29(3) -0.131(15) -0.134(19) 0.078(12)
C22 0.195(14) 0.134(12) 0.184(14) -0.004(11) 0.096(12) -0.020(11)
C36 0.100(10) 0.252(16) 0.205(14) -0.118(12) -0.031(10) -0.050(10)
C23 0.150(13) 0.264(18) 0.198(16) 0.036(13) -0.018(12) -0.108(13)
C14 0.165(13) 0.152(12) 0.155(13) -0.017(11) 0.032(11) 0.060(10)
C26 0.162(11) 0.240(15) 0.184(14) 0.100(11) -0.018(8) -0.097(9)
C39 0.065(6) 0.137(11) 0.121(10) -0.076(9) -0.029(6) -0.001(7)
C38 0.088(8) 0.186(15) 0.161(13) -0.122(12) -0.031(8) -0.005(9)
C27 0.214(13) 0.128(10) 0.187(14) 0.035(8) -0.009(10) 0.014(9)
C25 0.221(14) 0.247(14) 0.175(13) 0.032(9) -0.109(11) -0.101(10)
C55 0.126(12) 0.247(14) 0.259(18) -0.028(14) 0.025(12) -0.045(10)
C8 0.054(5) 0.085(6) 0.063(5) -0.020(5) -0.020(4) -0.007(4)
C10 0.053(4) 0.050(4) 0.044(4) -0.007(3) -0.018(3) -0.003(3)
C9 0.055(5) 0.108(8) 0.070(6) -0.019(6) -0.025(5) -0.012(5)
C12 0.041(4) 0.072(5) 0.047(4) -0.014(4) -0.018(3) 0.010(4)
C29 0.072(6) 0.081(7) 0.100(8) 0.037(6) -0.033(6) -0.041(5)
C7 0.046(4) 0.075(5) 0.044(4) -0.006(4) -0.013(3) -0.013(4)
C13 0.059(6) 0.130(9) 0.096(8) -0.065(7) -0.041(5) 0.039(6)
C6 0.052(4) 0.089(6) 0.047(4) -0.015(4) -0.011(4) -0.029(4)
C5 0.063(5) 0.114(8) 0.051(5) -0.014(5) -0.015(4) -0.035(5)
C18 0.068(6) 0.063(6) 0.075(6) -0.016(5) -0.009(5) -0.006(5)
C43 0.086(8) 0.066(7) 0.162(13) -0.039(8) -0.034(8) 0.001(6)
C4 0.063(6) 0.178(12) 0.073(7) -0.047(8) -0.012(5) -0.049(7)
C51 0.062(5) 0.074(6) 0.065(5) 0.019(5) -0.026(4) -0.017(5)
C32 0.035(4) 0.099(5) 0.092(6) -0.010(5) -0.011(4) -0.018(4)
C3 0.083(7) 0.176(12) 0.069(6) -0.050(7) -0.007(6) -0.063(8)
C2 0.071(6) 0.146(10) 0.069(6) -0.054(6) 0.001(5) -0.049(7)
C40 0.050(5) 0.081(6) 0.081(6) -0.035(5) -0.013(4) -0.009(4)
C1 0.059(5) 0.107(7) 0.043(4) -0.020(5) -0.002(4) -0.033(5)
C33 0.088(8) 0.206(11) 0.249(11) 0.077(11) -0.025(9) -0.085(9)
C50 0.082(7) 0.102(8) 0.080(7) 0.040(6) -0.048(6) -0.025(6)
C57 0.220(16) 0.201(15) 0.256(18) -0.009(13) -0.060(13) -0.149(13)
C20 0.077(6) 0.059(6) 0.079(7) -0.010(5) 0.005(5) -0.022(5)
C31 0.043(4) 0.068(5) 0.060(5) -0.012(4) -0.011(4) -0.016(4)
C45 0.22(2) 0.084(10) 0.23(2) 0.047(12) -0.064(17) -0.031(12)
C19 0.082(7) 0.071(6) 0.075(6) 0.005(5) -0.008(5) -0.016(5)
C56 0.183(14) 0.243(16) 0.240(17) 0.107(13) -0.040(12) -0.138(13)
C15 0.128(12) 0.202(16) 0.272(18) 0.050(13) -0.087(12) -0.057(11)
C41 0.053(5) 0.083(7) 0.106(8) -0.052(6) -0.011(5) 0.002(5)
C30 0.062(6) 0.100(8) 0.110(8) 0.037(7) -0.029(6) -0.045(6)
C42 0.058(5) 0.058(5) 0.094(7) -0.004(5) -0.012(5) -0.015(4)
C47 0.078(7) 0.142(10) 0.139(10) 0.049(8) -0.052(7) -0.017(7)
C53 0.075(7) 0.111(9) 0.105(8) 0.055(7) -0.033(6) -0.052(6)
C58 0.229(16) 0.137(11) 0.200(15) -0.030(10) 0.035(13) -0.070(12)
O12 0.110(5) 0.082(4) 0.087(5) 0.000(4) 0.007(4) -0.007(4)
O0AA 0.305(15) 0.226(13) 0.177(11) -0.048(10) 0.019(11) -0.144(12)
C0AA 0.228(19) 0.29(2) 0.32(2) -0.063(16) -0.036(16) -0.143(16)

loop_
_atom_type_symbol
_atom_type_description
_atom_type_scat_dispersion_real
_atom_type_scat_dispersion_imag
_atom_type_scat_source
C C 0.0033 0.0016 'International Tables Vol C Tables 4.2.6.8 and 6.1.1.4'
H H 0.0000 0.0000 'International Tables Vol C Tables 4.2.6.8 and 6.1.1.4'
Dy Dy -0.1892 4.4098 'International Tables Vol C Tables 4.2.6.8 and 6.1.1.4'
N N 0.0061 0.0033 'International Tables Vol C Tables 4.2.6.8 and 6.1.1.4'
O O 0.0106 0.0060 'International Tables Vol C Tables 4.2.6.8 and 6.1.1.4'

loop_
_geom_angle_atom_site_label_1
_geom_angle_atom_site_label_2
_geom_angle_atom_site_label_3
_geom_angle
_geom_angle_site_symmetry_1
_geom_angle_site_symmetry_3
O11 Dy1 O8 78.9(2) . .
O11 Dy1 O10 71.18(19) . .
O11 Dy1 N4 70.5(2) . .
O11 Dy1 N3 88.2(2) . .
O7 Dy1 O11 148.32(18) . .
O7 Dy1 O8 126.27(18) . .
O7 Dy1 O10 77.17(18) . .
O7 Dy1 N4 132.4(2) . .
O7 Dy1 N3 86.98(19) . .
O9 Dy1 O11 90.2(2) . .
O9 Dy1 O7 82.0(2) . .
O9 Dy1 O8 71.34(18) . .
O9 Dy1 O10 78.6(2) . .
O9 Dy1 O6 110.2(2) . .
O9 Dy1 N4 139.0(2) . .
O9 Dy1 N3 156.39(18) . .
O8 Dy1 N4 69.62(18) . .
O8 Dy1 N3 131.17(17) . .
O10 Dy1 O8 137.02(19) . .
O10 Dy1 N4 124.51(19) . .
O10 Dy1 N3 78.66(18) . .
O6 Dy1 O11 139.33(18) . .
O6 Dy1 O7 71.42(18) . .
O6 Dy1 O8 75.3(2) . .
O6 Dy1 O10 145.51(19) . .
O6 Dy1 N4 71.30(19) . .
O6 Dy1 N3 85.7(2) . .
N4 Dy1 N3 61.69(18) . .
O4 Dy2 Dy2 81.75(16) . 2_755
O4 Dy2 O2 80.0(2) . .
O4 Dy2 O5 71.6(2) . .
O4 Dy2 O1 92.6(2) . .
O4 Dy2 O1 73.9(2) . 2_755
O4 Dy2 N2 128.2(2) . .
O4 Dy2 N1 138.0(2) . .
O4 Dy2 O12 138.5(3) . .
O2 Dy2 Dy2 132.72(13) . 2_755
O2 Dy2 O1 97.52(18) . 2_755
O2 Dy2 O1 167.86(18) . .
O2 Dy2 N2 62.45(17) . .
O2 Dy2 N1 125.14(19) . .
O2 Dy2 O12 83.1(3) . .
O5 Dy2 Dy2 119.00(14) . 2_755
O5 Dy2 O2 95.6(2) . .
O5 Dy2 O1 140.1(2) . 2_755
O5 Dy2 O1 91.0(2) . .
O5 Dy2 N2 77.69(19) . .
O5 Dy2 N1 72.8(2) . .
O5 Dy2 O12 148.2(2) . .
O1 Dy2 Dy2 35.72(13) . 2_755
O1 Dy2 Dy2 35.32(12) 2_755 2_755
O1 Dy2 O1 71.0(2) . 2_755
O1 Dy2 N2 129.15(19) . .
O1 Dy2 N2 141.1(2) 2_755 .
O1 Dy2 N1 126.01(19) 2_755 .
O1 Dy2 N1 66.6(2) . .
O1 Dy2 O12 96.5(3) . .
O1 Dy2 O12 71.1(2) 2_755 .
N2 Dy2 Dy2 150.08(12) . 2_755
N1 Dy2 Dy2 96.89(14) . 2_755
N1 Dy2 N2 62.69(19) . .
O12 Dy2 Dy2 82.45(19) . 2_755
O12 Dy2 N2 73.6(2) . .
O12 Dy2 N1 82.0(3) . .
C18 O4 Dy2 134.7(6) . .
C11 O2 Dy2 124.3(4) . .
C53 O11 Dy1 137.1(6) . .
C31 O7 Dy1 137.0(5) . .
N4 O3 H3 109.5 . .
C42 O9 Dy1 140.3(6) . .
C20 O5 Dy2 133.7(6) . .
Dy2 O1 Dy2 109.0(2) . 2_755
C1 O1 Dy2 124.5(5) . 2_755
C1 O1 Dy2 121.2(5) . .
C40 O8 Dy1 135.8(5) . .
C51 O10 Dy1 135.5(5) . .
C29 O6 Dy1 137.7(5) . .
N3 N2 Dy2 119.6(4) . .
C10 N2 Dy2 122.0(5) . .
C10 N2 N3 118.4(6) . .
C7 N1 Dy2 123.3(5) . .
C7 N1 C6 119.2(7) . .
C6 N1 Dy2 117.0(5) . .
O3 N4 Dy1 118.7(4) . .
C12 N4 Dy1 125.7(5) . .
C12 N4 O3 115.5(6) . .
N2 N3 Dy1 131.3(4) . .
C11 N3 Dy1 119.8(5) . .
C11 N3 N2 108.4(5) . .
O2 C11 N3 125.2(7) . .
O2 C11 C12 117.4(6) . .
N3 C11 C12 117.4(6) . .
C51 C52 H52 117.5 . .
C51 C52 C53 125.0(9) . .
C53 C52 H52 117.5 . .
C26 C28 C25 108.4(17) . .
C26 C28 C29 116.6(12) . .
C27 C28 C26 114.7(16) . .
C27 C28 C25 104.6(16) . .
C27 C28 C29 103.0(13) . .
C25 C28 C29 108.7(12) . .
C16 C17 C14 109.1(13) . .
C16 C17 C18 115.4(11) . .
C18 C17 C14 106.8(11) . .
C15 C17 C16 110.5(14) . .
C15 C17 C14 107.2(16) . .
C15 C17 C18 107.4(13) . .
H46A C46 H46B 109.5 . .
H46A C46 H46C 109.5 . .
H46B C46 H46C 109.5 . .
C43 C46 H46A 109.5 . .
C43 C46 H46B 109.5 . .
C43 C46 H46C 109.5 . .
C24 C21 C22 111.5(16) . .
C24 C21 C20 117.1(12) . .
C23 C21 C24 108.0(15) . .
C23 C21 C22 105.8(16) . .
C23 C21 C20 108.3(16) . .
C20 C21 C22 105.5(11) . .
C17 C16 H16A 109.5 . .
C17 C16 H16B 109.5 . .
C17 C16 H16C 109.5 . .
H16A C16 H16B 109.5 . .
H16A C16 H16C 109.5 . .
H16B C16 H16C 109.5 . .
H34A C34 H34B 109.5 . .
H34A C34 H34C 109.5 . .
H34B C34 H34C 109.5 . .
C32 C34 H34A 109.5 . .
C32 C34 H34B 109.5 . .
C32 C34 H34C 109.5 . .
C55 C54 C53 106.1(15) . .
C57 C54 C55 112.5(17) . .
C57 C54 C56 107.2(18) . .
C57 C54 C53 106.8(15) . .
C56 C54 C55 112.9(18) . .
C56 C54 C53 111.2(13) . .
H37A C37 H37B 109.5 . .
H37A C37 H37C 109.5 . .
H37B C37 H37C 109.5 . .
C39 C37 H37A 109.5 . .
C39 C37 H37B 109.5 . .
C39 C37 H37C 109.5 . .
H49A C49 H49B 109.5 . .
H49A C49 H49C 109.5 . .
H49B C49 H49C 109.5 . .
C50 C49 H49A 109.5 . .
C50 C49 H49B 109.5 . .
C50 C49 H49C 109.5 . .
C21 C24 H24A 109.5 . .
C21 C24 H24B 109.5 . .
C21 C24 H24C 109.5 . .
H24A C24 H24B 109.5 . .
H24A C24 H24C 109.5 . .
H24B C24 H24C 109.5 . .
H35A C35 H35B 109.5 . .
H35A C35 H35C 109.5 . .
H35B C35 H35C 109.5 . .
C32 C35 H35A 109.5 . .
C32 C35 H35B 109.5 . .
C32 C35 H35C 109.5 . .
H48A C48 H48B 109.5 . .
H48A C48 H48C 109.5 . .
H48B C48 H48C 109.5 . .
C50 C48 H48A 109.5 . .
C50 C48 H48B 109.5 . .
C50 C48 H48C 109.5 . .
H44A C44 H44B 109.5 . .
H44A C44 H44C 109.5 . .
H44B C44 H44C 109.5 . .
C43 C44 H44A 109.5 . .
C43 C44 H44B 109.5 . .
C43 C44 H44C 109.5 . .
C21 C22 H22A 109.5 . .
C21 C22 H22B 109.5 . .
C21 C22 H22C 109.5 . .
H22A C22 H22B 109.5 . .
H22A C22 H22C 109.5 . .
H22B C22 H22C 109.5 . .
H36A C36 H36B 109.5 . .
H36A C36 H36C 109.5 . .
H36B C36 H36C 109.5 . .
C39 C36 H36A 109.5 . .
C39 C36 H36B 109.5 . .
C39 C36 H36C 109.5 . .
C21 C23 H23A 109.5 . .
C21 C23 H23B 109.5 . .
C21 C23 H23C 109.5 . .
H23A C23 H23B 109.5 . .
H23A C23 H23C 109.5 . .
H23B C23 H23C 109.5 . .
C17 C14 H14A 109.5 . .
C17 C14 H14B 109.5 . .
C17 C14 H14C 109.5 . .
H14A C14 H14B 109.5 . .
H14A C14 H14C 109.5 . .
H14B C14 H14C 109.5 . .
C28 C26 H26A 109.5 . .
C28 C26 H26B 109.5 . .
C28 C26 H26C 109.5 . .
H26A C26 H26B 109.5 . .
H26A C26 H26C 109.5 . .
H26B C26 H26C 109.5 . .
C37 C39 C40 104.7(10) . .
C36 C39 C37 107.6(13) . .
C36 C39 C40 107.6(11) . .
C38 C39 C37 107.3(13) . .
C38 C39 C36 112.2(12) . .
C38 C39 C40 116.8(10) . .
C39 C38 H38A 109.5 . .
C39 C38 H38B 109.5 . .
C39 C38 H38C 109.5 . .
H38A C38 H38B 109.5 . .
H38A C38 H38C 109.5 . .
H38B C38 H38C 109.5 . .
C28 C27 H27A 109.5 . .
C28 C27 H27B 109.5 . .
C28 C27 H27C 109.5 . .
H27A C27 H27B 109.5 . .
H27A C27 H27C 109.5 . .
H27B C27 H27C 109.5 . .
C28 C25 H25A 109.5 . .
C28 C25 H25B 109.5 . .
C28 C25 H25C 109.5 . .
H25A C25 H25B 109.5 . .
H25A C25 H25C 109.5 . .
H25B C25 H25C 109.5 . .
C54 C55 H55A 109.5 . .
C54 C55 H55B 109.5 . .
C54 C55 H55C 109.5 . .
H55A C55 H55B 109.5 . .
H55A C55 H55C 109.5 . .
H55B C55 H55C 109.5 . .
C9 C8 H8 120.1 . .
C9 C8 C7 119.8(8) . .
C7 C8 H8 120.1 . .
N2 C10 H10 121.7 . .
N2 C10 C7 116.7(7) . .
C7 C10 H10 121.7 . .
C8 C9 H9 119.8 . .
C8 C9 C5 120.3(8) . .
C5 C9 H9 119.8 . .
N4 C12 C11 115.0(6) . .
N4 C12 C13 125.4(7) . .
C11 C12 C13 119.6(7) . .
O6 C29 C28 117.0(9) . .
O6 C29 C30 124.4(9) . .
C30 C29 C28 118.6(9) . .
N1 C7 C8 122.1(7) . .
N1 C7 C10 115.1(6) . .
C8 C7 C10 122.8(7) . .
C12 C13 H13A 109.5 . .
C12 C13 H13B 109.5 . .
C12 C13 H13C 109.5 . .
H13A C13 H13B 109.5 . .
H13A C13 H13C 109.5 . .
H13B C13 H13C 109.5 . .
N1 C6 C5 122.2(8) . .
N1 C6 C1 116.9(7) . .
C5 C6 C1 120.9(7) . .
C9 C5 C6 116.3(8) . .
C9 C5 C4 125.3(9) . .
C4 C5 C6 118.3(9) . .
O4 C18 C17 116.3(9) . .
O4 C18 C19 123.0(9) . .
C19 C18 C17 120.7(10) . .
C46 C43 C44 111.9(13) . .
C46 C43 C45 106.9(14) . .
C46 C43 C42 108.8(10) . .
C44 C43 C45 110.4(14) . .
C44 C43 C42 113.8(11) . .
C42 C43 C45 104.6(11) . .
C5 C4 H4 119.7 . .
C3 C4 C5 120.5(10) . .
C3 C4 H4 119.7 . .
O10 C51 C52 123.4(8) . .
O10 C51 C50 116.3(8) . .
C52 C51 C50 120.2(9) . .
C34 C32 C35 108.9(13) . .
C34 C32 C33 111.7(12) . .
C34 C32 C31 109.7(9) . .
C35 C32 C33 102.5(14) . .
C35 C32 C31 109.1(9) . .
C33 C32 C31 114.5(10) . .
C4 C3 H3A 119.5 . .
C4 C3 C2 121.0(9) . .
C2 C3 H3A 119.5 . .
C3 C2 H2 119.1 . .
C1 C2 C3 121.8(10) . .
C1 C2 H2 119.1 . .
O8 C40 C39 117.5(8) . .
O8 C40 C41 124.1(8) . .
C41 C40 C39 118.1(9) . .
O1 C1 C6 117.3(7) . .
O1 C1 C2 125.2(9) . .
C2 C1 C6 117.5(8) . .
C32 C33 H33A 109.5 . .
C32 C33 H33B 109.5 . .
C32 C33 H33C 109.5 . .
H33A C33 H33B 109.5 . .
H33A C33 H33C 109.5 . .
H33B C33 H33C 109.5 . .
C49 C50 C48 110.3(13) . .
C49 C50 C51 114.3(11) . .
C49 C50 C47 109.3(12) . .
C48 C50 C51 107.1(10) . .
C48 C50 C47 105.4(13) . .
C47 C50 C51 109.9(9) . .
C54 C57 H57A 109.5 . .
C54 C57 H57B 109.5 . .
C54 C57 H57C 109.5 . .
H57A C57 H57B 109.5 . .
H57A C57 H57C 109.5 . .
H57B C57 H57C 109.5 . .
O5 C20 C21 116.3(9) . .
O5 C20 C19 123.8(9) . .
C19 C20 C21 119.9(10) . .
O7 C31 C32 116.8(7) . .
O7 C31 C30 125.2(7) . .
C30 C31 C32 117.9(8) . .
C43 C45 H45A 109.5 . .
C43 C45 H45B 109.5 . .
C43 C45 H45C 109.5 . .
H45A C45 H45B 109.5 . .
H45A C45 H45C 109.5 . .
H45B C45 H45C 109.5 . .
C18 C19 H19 118.2 . .
C20 C19 C18 123.5(9) . .
C20 C19 H19 118.2 . .
C54 C56 H56A 109.5 . .
C54 C56 H56B 109.5 . .
C54 C56 H56C 109.5 . .
H56A C56 H56B 109.5 . .
H56A C56 H56C 109.5 . .
H56B C56 H56C 109.5 . .
C17 C15 H15A 109.5 . .
C17 C15 H15B 109.5 . .
C17 C15 H15C 109.5 . .
H15A C15 H15B 109.5 . .
H15A C15 H15C 109.5 . .
H15B C15 H15C 109.5 . .
C40 C41 H41 118.1 . .
C40 C41 C42 123.8(9) . .
C42 C41 H41 118.1 . .
C29 C30 H30 118.8 . .
C31 C30 C29 122.4(9) . .
C31 C30 H30 118.8 . .
O9 C42 C43 115.4(9) . .
O9 C42 C41 124.0(8) . .
C41 C42 C43 120.6(10) . .
C50 C47 H47A 109.5 . .
C50 C47 H47B 109.5 . .
C50 C47 H47C 109.5 . .
H47A C47 H47B 109.5 . .
H47A C47 H47C 109.5 . .
H47B C47 H47C 109.5 . .
O11 C53 C52 123.6(9) . .
O11 C53 C54 112.0(9) . .
C52 C53 C54 124.2(10) . .
H58A C58 H58B 109.5 . .
H58A C58 H58C 109.5 . .
H58B C58 H58C 109.5 . .
O12 C58 H58A 109.5 . .
O12 C58 H58B 109.5 . .
O12 C58 H58C 109.5 . .
Dy2 O12 H12 119(3) . .
C58 O12 Dy2 135.5(10) . .
C58 O12 H12 106(3) . .

loop_
_geom_bond_atom_site_label_1
_geom_bond_atom_site_label_2
_geom_bond_distance
_geom_bond_site_symmetry_2
Dy1 O11 2.323(5) .
Dy1 O7 2.322(5) .
Dy1 O9 2.305(5) .
Dy1 O8 2.395(5) .
Dy1 O10 2.344(5) .
Dy1 O6 2.315(5) .
Dy1 N4 2.549(6) .
Dy1 N3 2.590(6) .
Dy2 Dy2 3.8639(7) 2_755
Dy2 O4 2.294(6) .
Dy2 O2 2.320(5) .
Dy2 O5 2.307(6) .
Dy2 O1 2.362(5) .
Dy2 O1 2.385(5) 2_755
Dy2 N2 2.536(6) .
Dy2 N1 2.477(6) .
Dy2 O12 2.463(8) .
O4 C18 1.264(11) .
O2 C11 1.266(8) .
O11 C53 1.228(10) .
O7 C31 1.241(9) .
O3 H3 0.8200 .
O3 N4 1.382(8) .
O9 C42 1.235(11) .
O5 C20 1.249(11) .
O1 C1 1.346(10) .
O8 C40 1.276(10) .
O10 C51 1.241(10) .
O6 C29 1.252(10) .
N2 N3 1.394(8) .
N2 C10 1.281(9) .
N1 C7 1.325(10) .
N1 C6 1.357(10) .
N4 C12 1.260(10) .
N3 C11 1.338(9) .
C11 C12 1.486(10) .
C52 H52 0.9300 .
C52 C51 1.372(14) .
C52 C53 1.396(14) .
C28 C26 1.464(19) .
C28 C27 1.40(2) .
C28 C25 1.54(2) .
C28 C29 1.566(15) .
C17 C16 1.478(17) .
C17 C14 1.53(2) .
C17 C18 1.529(14) .
C17 C15 1.46(2) .
C46 H46A 0.9600 .
C46 H46B 0.9600 .
C46 H46C 0.9600 .
C46 C43 1.500(17) .
C21 C24 1.470(18) .
C21 C22 1.57(2) .
C21 C23 1.43(2) .
C21 C20 1.542(15) .
C16 H16A 0.9600 .
C16 H16B 0.9600 .
C16 H16C 0.9600 .
C34 H34A 0.9600 .
C34 H34B 0.9600 .
C34 H34C 0.9600 .
C34 C32 1.422(16) .
C54 C55 1.56(3) .
C54 C57 1.45(2) .
C54 C56 1.52(2) .
C54 C53 1.574(17) .
C37 H37A 0.9600 .
C37 H37B 0.9600 .
C37 H37C 0.9600 .
C37 C39 1.54(2) .
C49 H49A 0.9600 .
C49 H49B 0.9600 .
C49 H49C 0.9600 .
C49 C50 1.460(18) .
C24 H24A 0.9600 .
C24 H24B 0.9600 .
C24 H24C 0.9600 .
C35 H35A 0.9600 .
C35 H35B 0.9600 .
C35 H35C 0.9600 .
C35 C32 1.435(17) .
C48 H48A 0.9600 .
C48 H48B 0.9600 .
C48 H48C 0.9600 .
C48 C50 1.48(2) .
C44 H44A 0.9600 .
C44 H44B 0.9600 .
C44 H44C 0.9600 .
C44 C43 1.528(19) .
C22 H22A 0.9600 .
C22 H22B 0.9600 .
C22 H22C 0.9600 .
C36 H36A 0.9600 .
C36 H36B 0.9600 .
C36 H36C 0.9600 .
C36 C39 1.494(19) .
C23 H23A 0.9600 .
C23 H23B 0.9600 .
C23 H23C 0.9600 .
C14 H14A 0.9600 .
C14 H14B 0.9600 .
C14 H14C 0.9600 .
C26 H26A 0.9600 .
C26 H26B 0.9600 .
C26 H26C 0.9600 .
C39 C38 1.454(14) .
C39 C40 1.545(13) .
C38 H38A 0.9600 .
C38 H38B 0.9600 .
C38 H38C 0.9600 .
C27 H27A 0.9600 .
C27 H27B 0.9600 .
C27 H27C 0.9600 .
C25 H25A 0.9600 .
C25 H25B 0.9600 .
C25 H25C 0.9600 .
C55 H55A 0.9600 .
C55 H55B 0.9600 .
C55 H55C 0.9600 .
C8 H8 0.9300 .
C8 C9 1.356(12) .
C8 C7 1.400(11) .
C10 H10 0.9300 .
C10 C7 1.470(10) .
C9 H9 0.9300 .
C9 C5 1.411(13) .
C12 C13 1.503(10) .
C29 C30 1.396(13) .
C13 H13A 0.9600 .
C13 H13B 0.9600 .
C13 H13C 0.9600 .
C6 C5 1.424(11) .
C6 C1 1.427(12) .
C5 C4 1.418(13) .
C18 C19 1.401(13) .
C43 C45 1.56(2) .
C43 C42 1.544(13) .
C4 H4 0.9300 .
C4 C3 1.345(15) .
C51 C50 1.541(11) .
C32 C33 1.506(16) .
C32 C31 1.531(11) .
C3 H3A 0.9300 .
C3 C2 1.413(14) .
C2 H2 0.9300 .
C2 C1 1.374(12) .
C40 C41 1.394(12) .
C33 H33A 0.9600 .
C33 H33B 0.9600 .
C33 H33C 0.9600 .
C50 C47 1.497(16) .
C57 H57A 0.9600 .
C57 H57B 0.9600 .
C57 H57C 0.9600 .
C20 C19 1.392(13) .
C31 C30 1.394(12) .
C45 H45A 0.9600 .
C45 H45B 0.9600 .
C45 H45C 0.9600 .
C19 H19 0.9300 .
C56 H56A 0.9600 .
C56 H56B 0.9600 .
C56 H56C 0.9600 .
C15 H15A 0.9600 .
C15 H15B 0.9600 .
C15 H15C 0.9600 .
C41 H41 0.9300 .
C41 C42 1.414(13) .
C30 H30 0.9300 .
C47 H47A 0.9600 .
C47 H47B 0.9600 .
C47 H47C 0.9600 .
C58 H58A 0.9600 .
C58 H58B 0.9600 .
C58 H58C 0.9600 .
C58 O12 1.411(19) .
O12 H12 0.854(10) .
O0AA C0AA 1.40(3) .

loop_
_geom_torsion_atom_site_label_1
_geom_torsion_atom_site_label_2
_geom_torsion_atom_site_label_3
_geom_torsion_atom_site_label_4
_geom_torsion
_geom_torsion_site_symmetry_1
Dy1 O11 C53 C52 -10(2) .
Dy1 O11 C53 C54 174.4(10) .
Dy1 O7 C31 C32 165.8(6) .
Dy1 O7 C31 C30 -11.8(15) .
Dy1 O9 C42 C43 170.2(8) .
Dy1 O9 C42 C41 -8.6(17) .
Dy1 O8 C40 C39 177.5(8) .
Dy1 O8 C40 C41 -8.7(16) .
Dy1 O10 C51 C52 20.2(17) .
Dy1 O10 C51 C50 -163.3(7) .
Dy1 O6 C29 C28 -167.0(8) .
Dy1 O6 C29 C30 10(2) .
Dy1 N4 C12 C11 -4.6(11) .
Dy1 N4 C12 C13 173.5(8) .
Dy1 N3 C11 O2 -174.7(6) .
Dy1 N3 C11 C12 5.9(9) .
Dy2 O4 C18 C17 -157.4(9) .
Dy2 O4 C18 C19 21.2(16) .
Dy2 O2 C11 N3 4.4(12) .
Dy2 O2 C11 C12 -176.2(5) .
Dy2 O5 C20 C21 153.3(10) .
Dy2 O5 C20 C19 -25.2(15) .
Dy2 O1 C1 C6 -140.9(6) 2_755
Dy2 O1 C1 C6 10.2(11) .
Dy2 O1 C1 C2 40.2(13) 2_755
Dy2 O1 C1 C2 -168.7(8) .
Dy2 N2 N3 Dy1 170.6(3) .
Dy2 N2 N3 C11 -1.2(7) .
Dy2 N2 C10 C7 -1.5(9) .
Dy2 N1 C7 C8 -172.9(7) .
Dy2 N1 C7 C10 5.0(10) .
Dy2 N1 C6 C5 172.3(7) .
Dy2 N1 C6 C1 -5.9(10) .
O4 C18 C19 C20 4.1(17) .
O2 C11 C12 N4 179.4(8) .
O2 C11 C12 C13 1.3(13) .
O7 C31 C30 C29 -0.3(18) .
O3 N4 C12 C11 179.5(7) .
O3 N4 C12 C13 -2.4(14) .
O5 C20 C19 C18 -2.0(18) .
O8 C40 C41 C42 2.9(17) .
O10 C51 C50 C49 150.0(13) .
O10 C51 C50 C48 -87.4(14) .
O10 C51 C50 C47 26.6(16) .
O6 C29 C30 C31 1(2) .
N2 N3 C11 O2 -1.8(11) .
N2 N3 C11 C12 178.8(7) .
N2 C10 C7 N1 -2.2(11) .
N2 C10 C7 C8 175.7(8) .
N1 C6 C5 C9 1.2(14) .
N1 C6 C5 C4 -178.0(9) .
N1 C6 C1 O1 -2.4(13) .
N1 C6 C1 C2 176.6(9) .
N3 N2 C10 C7 179.1(6) .
N3 C11 C12 N4 -1.1(12) .
N3 C11 C12 C13 -179.3(9) .
C52 C51 C50 C49 -33.4(19) .
C52 C51 C50 C48 89.2(17) .
C52 C51 C50 C47 -156.8(13) .
C28 C29 C30 C31 178.0(12) .
C17 C18 C19 C20 -177.3(12) .
C46 C43 C42 O9 44.0(16) .
C46 C43 C42 C41 -137.1(13) .
C21 C20 C19 C18 179.5(12) .
C16 C17 C18 O4 -168.4(12) .
C16 C17 C18 C19 12.9(19) .
C34 C32 C31 O7 -57.8(13) .
C34 C32 C31 C30 120.0(13) .
C37 C39 C40 O8 -53.7(14) .
C37 C39 C40 C41 132.2(11) .
C24 C21 C20 O5 178.6(15) .
C24 C21 C20 C19 -3(2) .
C35 C32 C31 O7 61.5(15) .
C35 C32 C31 C30 -120.8(14) .
C44 C43 C42 O9 169.6(14) .
C44 C43 C42 C41 -11.5(19) .
C22 C21 C20 O5 -56.7(18) .
C22 C21 C20 C19 121.9(14) .
C36 C39 C40 O8 60.6(16) .
C36 C39 C40 C41 -113.5(13) .
C23 C21 C20 O5 56.2(17) .
C23 C21 C20 C19 -125.2(15) .
C14 C17 C18 O4 -46.9(17) .
C14 C17 C18 C19 134.4(14) .
C26 C28 C29 O6 171.4(16) .
C26 C28 C29 C30 -5(2) .
C39 C40 C41 C42 176.6(11) .
C38 C39 C40 O8 -172.2(12) .
C38 C39 C40 C41 13.7(19) .
C27 C28 C29 O6 -61.9(18) .
C27 C28 C29 C30 121.2(16) .
C25 C28 C29 O6 48.6(18) .
C25 C28 C29 C30 -128.2(15) .
C55 C54 C53 O11 59.8(19) .
C55 C54 C53 C52 -116.2(18) .
C8 C9 C5 C6 -1.3(15) .
C8 C9 C5 C4 177.8(11) .
C10 N2 N3 Dy1 -10.0(9) .
C10 N2 N3 C11 178.2(7) .
C9 C8 C7 N1 1.0(15) .
C9 C8 C7 C10 -176.7(9) .
C9 C5 C4 C3 -177.5(12) .
C7 N1 C6 C5 0.0(13) .
C7 N1 C6 C1 -178.1(8) .
C7 C8 C9 C5 0.3(16) .
C6 N1 C7 C8 -1.2(13) .
C6 N1 C7 C10 176.8(7) .
C6 C5 C4 C3 1.6(18) .
C5 C6 C1 O1 179.4(8) .
C5 C6 C1 C2 -1.6(14) .
C5 C4 C3 C2 -2(2) .
C4 C3 C2 C1 0(2) .
C51 C52 C53 O11 -5(3) .
C51 C52 C53 C54 170.3(16) .
C32 C31 C30 C29 -177.9(11) .
C3 C2 C1 O1 -179.6(10) .
C3 C2 C1 C6 1.6(16) .
C40 C41 C42 O9 5.2(17) .
C40 C41 C42 C43 -173.6(11) .
C1 C6 C5 C9 179.3(9) .
C1 C6 C5 C4 0.1(15) .
C33 C32 C31 O7 175.7(12) .
C33 C32 C31 C30 -6.5(16) .
C57 C54 C53 O11 -60.4(19) .
C57 C54 C53 C52 123.5(18) .
C45 C43 C42 O9 -69.9(14) .
C45 C43 C42 C41 109.0(14) .
C56 C54 C53 O11 -177.1(17) .
C56 C54 C53 C52 7(3) .
C15 C17 C18 O4 67.8(16) .
C15 C17 C18 C19 -110.9(15) .
C53 C52 C51 O10 0(2) .
C53 C52 C51 C50 -176.4(14) .
